data_1512284
loop_
_publ_author_name
'Yang, Zheng'
'Hao, Likai'
'Yin, Bing'
'She, Mengyao'
'Obst, Martin'
'Kappler, Andreas'
'Li, Jianli'

_publ_section_title
;
 Six-Membered Spirocycle Triggered Probe for Visualizing Hg(2+) in Living
 Cells and Bacteria-EPS-Mineral Aggregates.
;
_journal_issue 17
_journal_name_full 'Organic letters'
_journal_page_first 4334
_journal_page_last 4337
_journal_paper_doi 10.1021/ol401795m
_journal_volume 15
_journal_year 2013
_chemical_absolute_configuration unk
_chemical_formula_sum 'C35 H35 N5 O2 S'
_chemical_formula_weight 588.23
_chemical_name_systematic
; 
 ? 
;
_space_group_IT_number 19
_symmetry_cell_setting orthorhombic
_symmetry_space_group_name_Hall 'P 2ac 2ab'
_symmetry_space_group_name_H-M 'P 21 21 21'
_atom_sites_solution_hydrogens geom
_atom_sites_solution_primary direct
_atom_sites_solution_secondary difmap
_audit_creation_method SHELXL-97
_cell_angle_alpha 90.00
_cell_angle_beta 90.00
_cell_angle_gamma 90.00
_cell_formula_units_Z 8
_cell_length_a 12.7926(3)
_cell_length_b 18.5331(6)
_cell_length_c 29.8781(10)
_cell_measurement_temperature 293(2)
_cell_volume 7083.7(4)
_computing_structure_refinement 'SHELXL-97 (Sheldrick, 2008)'
_computing_structure_solution 'SHELXS-97 (Sheldrick, 2008)'
_diffrn_ambient_temperature 293(2)
_diffrn_measured_fraction_theta_full 0.984
_diffrn_measured_fraction_theta_max 0.984
_diffrn_radiation_monochromator graphite
_diffrn_radiation_source 'fine-focus sealed tube'
_diffrn_radiation_type CuK\a
_diffrn_radiation_wavelength 1.54178
_diffrn_reflns_av_R_equivalents 0.0339
_diffrn_reflns_av_sigmaI/netI 0.0622
_diffrn_reflns_limit_h_max 15
_diffrn_reflns_limit_h_min -13
_diffrn_reflns_limit_k_max 14
_diffrn_reflns_limit_k_min -22
_diffrn_reflns_limit_l_max 36
_diffrn_reflns_limit_l_min -34
_diffrn_reflns_number 18194
_diffrn_reflns_theta_full 71.24
_diffrn_reflns_theta_max 71.24
_diffrn_reflns_theta_min 2.81
_exptl_absorpt_coefficient_mu 1.085
_exptl_absorpt_correction_T_max 0.7731
_exptl_absorpt_correction_T_min 0.7366
_exptl_absorpt_correction_type multi-scan
_exptl_absorpt_process_details sadabs
_exptl_crystal_density_diffrn 1.103
_exptl_crystal_density_method 'not measured'
_exptl_crystal_F_000 2484
_exptl_crystal_size_max 0.30
_exptl_crystal_size_mid 0.28
_exptl_crystal_size_min 0.25
_platon_squeeze_details
;
;
_refine_diff_density_max 0.364
_refine_diff_density_min -0.344
_refine_diff_density_rms 0.057
_refine_ls_abs_structure_details 'Flack H D (1983), Acta Cryst. A39, 876-881'
_refine_ls_abs_structure_Flack 0.80(2)
_refine_ls_extinction_method none
_refine_ls_goodness_of_fit_ref 1.080
_refine_ls_hydrogen_treatment constr
_refine_ls_matrix_type full
_refine_ls_number_parameters 781
_refine_ls_number_reflns 11494
_refine_ls_number_restraints 516
_refine_ls_restrained_S_all 1.075
_refine_ls_R_factor_all 0.0877
_refine_ls_R_factor_gt 0.0705
_refine_ls_shift/su_max 0.058
_refine_ls_shift/su_mean 0.003
_refine_ls_structure_factor_coef Fsqd
_refine_ls_weighting_details 'calc w=1/[\s^2^(Fo^2^)+(0.1163P)^2^+0.0000P] where P=(Fo^2^+2Fc^2^)/3'
_refine_ls_weighting_scheme calc
_refine_ls_wR_factor_gt 0.1985
_refine_ls_wR_factor_ref 0.2134
_reflns_number_gt 8605
_reflns_number_total 11494
_reflns_threshold_expression >2sigma(I)
_cod_data_source_file ol401795m_si_002.cif
_cod_data_source_block 1
_cod_depositor_comments
;
The following automatic conversions were performed:

'_chemical_absolute_configuration' value ' unk ' changed to 'unk'
according to /home/saulius/struct/CIF-dictionaries/cif_core.dic
dictionary named 'cif_core.dic' version 2.4.2 from 2011-04-26.

Automatic conversion script
Id: cif_fix_values 1891 2012-01-12 08:04:46Z andrius 
;
_cod_original_sg_symbol_H-M P2(1)2(1)2(1)
_cod_database_code 1512284

loop_
_symmetry_equiv_pos_as_xyz
'x, y, z'
'-x+1/2, -y, z+1/2'
'-x, y+1/2, -z+1/2'
'x+1/2, -y+1/2, -z'

loop_
_atom_site_label
_atom_site_type_symbol
_atom_site_fract_x
_atom_site_fract_y
_atom_site_fract_z
_atom_site_U_iso_or_equiv
_atom_site_adp_type
_atom_site_occupancy
_atom_site_symmetry_multiplicity
_atom_site_calc_flag
_atom_site_refinement_flags
C1 C 1.1214(5) 0.2275(4) 0.3112(3) 0.095(2) Uani 1 1 d U
H1A H 1.1729 0.2159 0.3334 0.142 Uiso 1 1 calc R
H1B H 1.1503 0.2201 0.2819 0.142 Uiso 1 1 calc R
H1C H 1.0614 0.1970 0.3150 0.142 Uiso 1 1 calc R
C2 C 1.0895(4) 0.3050(3) 0.3162(2) 0.0723(16) Uani 1 1 d U
H2A H 1.1517 0.3348 0.3176 0.087 Uiso 1 1 calc R
H2B H 1.0500 0.3195 0.2900 0.087 Uiso 1 1 calc R
C3 C 1.0812(4) 0.3334(4) 0.3967(2) 0.089(2) Uani 1 1 d U
H3A H 1.1477 0.3083 0.3960 0.106 Uiso 1 1 calc R
H3B H 1.0415 0.3149 0.4219 0.106 Uiso 1 1 calc R
C4 C 1.1007(8) 0.4122(5) 0.4037(3) 0.129(3) Uani 1 1 d U
H4A H 1.1333 0.4321 0.3775 0.194 Uiso 1 1 calc R
H4B H 1.1459 0.4187 0.4291 0.194 Uiso 1 1 calc R
H4C H 1.0356 0.4364 0.4091 0.194 Uiso 1 1 calc R
C5 C 0.9179(4) 0.3201(3) 0.35386(18) 0.0543(12) Uani 1 1 d U
C6 C 0.8626(3) 0.3028(3) 0.31508(17) 0.0526(11) Uani 1 1 d U
H6 H 0.8985 0.2876 0.2897 0.063 Uiso 1 1 calc R
C7 C 0.7559(3) 0.3082(2) 0.31410(16) 0.0477(10) Uani 1 1 d U
H7 H 0.7213 0.2962 0.2877 0.057 Uiso 1 1 calc R
C8 C 0.6967(3) 0.3306(2) 0.35060(14) 0.0433(9) Uani 1 1 d U
C9 C 0.7514(3) 0.3454(3) 0.38895(15) 0.0466(11) Uani 1 1 d U
C10 C 0.8595(3) 0.3414(3) 0.39137(17) 0.0556(12) Uani 1 1 d U
H10 H 0.8934 0.3528 0.4180 0.067 Uiso 1 1 calc R
C11 C 0.5170(8) 0.3596(5) 0.5797(3) 0.137(3) Uani 1 1 d U
H11A H 0.5609 0.3331 0.5595 0.205 Uiso 1 1 calc R
H11B H 0.4560 0.3316 0.5866 0.205 Uiso 1 1 calc R
H11C H 0.5548 0.3697 0.6068 0.205 Uiso 1 1 calc R
C12 C 0.4846(6) 0.4295(4) 0.5581(2) 0.102(2) Uani 1 1 d U
H12A H 0.5456 0.4547 0.5469 0.123 Uiso 1 1 calc R
H12B H 0.4502 0.4602 0.5799 0.123 Uiso 1 1 calc R
C13 C 0.2500(7) 0.3461(6) 0.5382(4) 0.158(4) Uani 1 1 d U
H13A H 0.2864 0.3097 0.5214 0.237 Uiso 1 1 calc R
H13B H 0.1773 0.3456 0.5301 0.237 Uiso 1 1 calc R
H13C H 0.2570 0.3364 0.5696 0.237 Uiso 1 1 calc R
C14 C 0.2966(6) 0.4202(6) 0.5276(3) 0.118(3) Uani 1 1 d U
H14A H 0.2633 0.4402 0.5012 0.142 Uiso 1 1 calc R
H14B H 0.2844 0.4529 0.5525 0.142 Uiso 1 1 calc R
C15 C 0.4498(4) 0.3955(4) 0.47847(17) 0.0704(16) Uani 1 1 d U
C16 C 0.3864(4) 0.3792(4) 0.44200(18) 0.0716(16) Uani 1 1 d U
H16 H 0.3142 0.3807 0.4456 0.086 Uiso 1 1 calc R
C17 C 0.4257(3) 0.3611(3) 0.40120(15) 0.0580(13) Uani 1 1 d U
H17 H 0.3796 0.3505 0.3781 0.070 Uiso 1 1 calc R
C18 C 0.5342(3) 0.3579(3) 0.39286(15) 0.0485(11) Uani 1 1 d U
C19 C 0.5964(3) 0.3715(3) 0.43021(16) 0.0535(12) Uani 1 1 d U
C20 C 0.5597(4) 0.3895(3) 0.47127(17) 0.0668(15) Uani 1 1 d U
H20 H 0.6061 0.3979 0.4947 0.080 Uiso 1 1 calc R
C21 C 0.5795(3) 0.3421(2) 0.34708(13) 0.0409(9) Uani 1 1 d U
C22 C 0.5240(3) 0.2790(2) 0.32467(14) 0.0415(9) Uani 1 1 d U
C23 C 0.5523(4) 0.2076(3) 0.33458(17) 0.0557(12) Uani 1 1 d U
H23 H 0.6038 0.1983 0.3557 0.067 Uiso 1 1 calc R
C24 C 0.5030(4) 0.1507(3) 0.31266(19) 0.0644(13) Uani 1 1 d U
H24 H 0.5223 0.1034 0.3190 0.077 Uiso 1 1 calc R
C25 C 0.4267(4) 0.1638(3) 0.28189(18) 0.0569(12) Uani 1 1 d U
H25 H 0.3951 0.1255 0.2670 0.068 Uiso 1 1 calc R
C26 C 0.3970(4) 0.2319(3) 0.27296(15) 0.0554(12) Uani 1 1 d U
H26 H 0.3438 0.2399 0.2523 0.066 Uiso 1 1 calc R
C27 C 0.4440(3) 0.2906(2) 0.29388(13) 0.0432(9) Uani 1 1 d U
C28 C 0.4017(3) 0.3641(2) 0.28638(13) 0.0422(9) Uani 1 1 d U
C29 C 0.4322(3) 0.4911(3) 0.30346(13) 0.0427(10) Uani 1 1 d U
C30 C 0.4494(3) 0.6079(3) 0.31472(14) 0.0479(10) Uani 1 1 d U
C31 C 0.4960(4) 0.6731(3) 0.32662(16) 0.0584(12) Uani 1 1 d U
H31 H 0.5631 0.6737 0.3386 0.070 Uiso 1 1 calc R
C32 C 0.4418(4) 0.7367(3) 0.32053(18) 0.0637(13) Uani 1 1 d U
H32 H 0.4728 0.7806 0.3278 0.076 Uiso 1 1 calc R
C33 C 0.3417(5) 0.7350(3) 0.30364(19) 0.0717(16) Uani 1 1 d U
H33 H 0.3052 0.7780 0.3005 0.086 Uiso 1 1 calc R
C34 C 0.2935(4) 0.6705(3) 0.29114(17) 0.0600(12) Uani 1 1 d U
H34 H 0.2262 0.6701 0.2794 0.072 Uiso 1 1 calc R
C35 C 0.3499(4) 0.6069(3) 0.29688(15) 0.0503(11) Uani 1 1 d U
C40 C 0.1969(5) 0.3685(3) 0.00368(17) 0.0703(14) Uani 1 1 d U
C41 C 0.2995(4) 0.3646(3) 0.01528(16) 0.0644(13) Uani 1 1 d U
H41 H 0.3491 0.3552 -0.0067 0.077 Uiso 1 1 calc R
C42 C 0.3319(4) 0.3745(3) 0.05958(15) 0.0523(11) Uani 1 1 d U
C43 C 0.2602(3) 0.3898(3) 0.09364(14) 0.0473(10) Uani 1 1 d U
C44 C 0.1573(4) 0.3926(3) 0.08042(15) 0.0558(12) Uani 1 1 d U
H44 H 0.1073 0.4023 0.1022 0.067 Uiso 1 1 calc R
C45 C 0.1231(4) 0.3821(3) 0.03706(17) 0.0706(15) Uani 1 1 d U
H45 H 0.0523 0.3839 0.0302 0.085 Uiso 1 1 calc R
C46 C 0.8273(11) 0.3446(8) 0.1134(5) 0.201(6) Uani 1 1 d U
H46A H 0.7986 0.3182 0.1369 0.241 Uiso 1 1 calc R
H46B H 0.8680 0.3216 0.0919 0.241 Uiso 1 1 calc R
C47 C 0.8106(7) 0.4127(6) 0.1106(4) 0.130(3) Uani 1 1 d U
H47 H 0.8332 0.4462 0.0896 0.156 Uiso 1 1 calc R
C48 C 0.8035(5) 0.5338(3) 0.1906(3) 0.0873(19) Uani 1 1 d U
H48A H 0.8332 0.5487 0.1625 0.131 Uiso 1 1 calc R
H48B H 0.8482 0.5490 0.2146 0.131 Uiso 1 1 calc R
H48C H 0.7358 0.5554 0.1941 0.131 Uiso 1 1 calc R
C49 C 0.7929(4) 0.4516(3) 0.1913(2) 0.0757(16) Uani 1 1 d U
H49A H 0.8620 0.4305 0.1940 0.091 Uiso 1 1 calc R
H49B H 0.7533 0.4377 0.2177 0.091 Uiso 1 1 calc R
C50 C 0.6339(3) 0.4224(3) 0.14819(18) 0.0552(12) Uani 1 1 d U
C51 C 0.5715(3) 0.4452(3) 0.18340(18) 0.0523(11) Uani 1 1 d U
H51 H 0.6023 0.4627 0.2094 0.063 Uiso 1 1 calc R
C52 C 0.4632(3) 0.4419(2) 0.18012(16) 0.0472(10) Uani 1 1 d U
H52 H 0.4227 0.4575 0.2041 0.057 Uiso 1 1 calc R
C53 C 0.4134(3) 0.4159(2) 0.14183(14) 0.0420(10) Uani 1 1 d U
C54 C 0.4751(3) 0.3954(3) 0.10670(14) 0.0492(10) Uani 1 1 d U
C55 C 0.5849(3) 0.3982(3) 0.10918(17) 0.0551(12) Uani 1 1 d U
H55 H 0.6250 0.3839 0.0848 0.066 Uiso 1 1 calc R
C56 C 0.2961(3) 0.4040(2) 0.14122(13) 0.0411(9) Uani 1 1 d U
C57 C 0.2348(3) 0.4658(2) 0.16108(14) 0.0407(9) Uani 1 1 d U
C58 C 0.2609(3) 0.5381(3) 0.15307(16) 0.0514(11) Uani 1 1 d U
H58 H 0.3183 0.5492 0.1352 0.062 Uiso 1 1 calc R
C59 C 0.2022(4) 0.5931(3) 0.17143(19) 0.0609(13) Uani 1 1 d U
H59 H 0.2198 0.6409 0.1658 0.073 Uiso 1 1 calc R
C60 C 0.1171(4) 0.5772(3) 0.19821(18) 0.0598(13) Uani 1 1 d U
H60 H 0.0787 0.6144 0.2112 0.072 Uiso 1 1 calc R
C61 C 0.0890(3) 0.5063(3) 0.20576(17) 0.0548(12) Uani 1 1 d U
H61 H 0.0308 0.4955 0.2232 0.066 Uiso 1 1 calc R
C62 C 0.1481(3) 0.4513(2) 0.18717(15) 0.0436(9) Uani 1 1 d U
C63 C 0.1093(3) 0.3758(2) 0.19259(14) 0.0441(10) Uani 1 1 d U
C64 C 0.1504(3) 0.2494(3) 0.18186(14) 0.0431(10) Uani 1 1 d U
C65 C 0.1732(3) 0.1322(3) 0.18283(15) 0.0494(10) Uani 1 1 d U
C66 C 0.2251(4) 0.0651(3) 0.1820(2) 0.0655(14) Uani 1 1 d U
H66 H 0.2975 0.0634 0.1795 0.079 Uiso 1 1 calc R
C67 C 0.1696(4) 0.0037(3) 0.1847(2) 0.0718(15) Uani 1 1 d U
H67 H 0.2042 -0.0404 0.1847 0.086 Uiso 1 1 calc R
C68 C 0.0586(4) 0.0051(3) 0.18765(19) 0.0653(14) Uani 1 1 d U
H68 H 0.0212 -0.0379 0.1889 0.078 Uiso 1 1 calc R
C69 C 0.0070(4) 0.0698(3) 0.18865(17) 0.0579(12) Uani 1 1 d U
H69 H -0.0655 0.0712 0.1907 0.069 Uiso 1 1 calc R
C70 C 0.0632(3) 0.1320(2) 0.18660(15) 0.0472(10) Uani 1 1 d U
N1 N 0.1648(5) 0.3545(4) -0.04013(16) 0.106(2) Uani 1 1 d U
N2 N 0.7424(3) 0.4221(3) 0.15233(19) 0.0806(16) Uani 1 1 d U
N3 N 0.2837(2) 0.33883(19) 0.17006(12) 0.0446(8) Uani 1 1 d U
H3 H 0.3353 0.3134 0.1797 0.053 Uiso 1 1 calc R
N4 N 0.1769(2) 0.32341(18) 0.17986(12) 0.0421(8) Uani 1 1 d U
N5 N 0.2196(3) 0.1998(2) 0.18013(14) 0.0504(9) Uani 1 1 d U
N6 N 0.4102(4) 0.4125(4) 0.51979(16) 0.102(2) Uani 1 1 d U
N7 N 1.0257(3) 0.3180(3) 0.35643(16) 0.0674(12) Uani 1 1 d U
N8 N 0.5699(2) 0.40399(19) 0.31507(12) 0.0427(8) Uani 1 1 d U
H8 H 0.6222 0.4278 0.3047 0.051 Uiso 1 1 calc R
N9 N 0.4622(2) 0.41891(19) 0.30374(11) 0.0405(8) Uani 1 1 d U
N10 N 0.4960(3) 0.5401(2) 0.31778(12) 0.0476(8) Uani 1 1 d U
O1 O 0.4367(3) 0.3709(2) 0.06679(11) 0.0638(9) Uani 1 1 d U
O2 O 0.0202(2) 0.36274(18) 0.20568(13) 0.0614(9) Uani 1 1 d U
O3 O 0.7055(2) 0.3694(2) 0.42751(11) 0.0634(9) Uani 1 1 d U
O4 O 0.3180(2) 0.37636(18) 0.26998(11) 0.0549(8) Uani 1 1 d U
S1 S 0.02009(8) 0.22145(7) 0.18816(5) 0.0562(3) Uani 1 1 d U
S2 S 0.31156(8) 0.51939(7) 0.28377(4) 0.0521(3) Uani 1 1 d U
C36 C 0.2426(7) 0.3433(5) -0.0752(3) 0.117(3) Uani 1 1 d U
H36A H 0.2967 0.3117 -0.0637 0.140 Uiso 1 1 calc R
H36B H 0.2093 0.3186 -0.1000 0.140 Uiso 1 1 calc R
C38 C 0.0440(11) 0.3461(8) -0.0529(3) 0.178(5) Uani 1 1 d U
H38A H 0.0331 0.3191 -0.0803 0.214 Uiso 1 1 calc R
H38B H 0.0025 0.3259 -0.0288 0.214 Uiso 1 1 calc R
C37 C 0.2918(9) 0.4087(7) -0.0922(3) 0.160(4) Uani 1 1 d U
H37A H 0.2438 0.4337 -0.1114 0.240 Uiso 1 1 calc R
H37B H 0.3534 0.3961 -0.1088 0.240 Uiso 1 1 calc R
H37C H 0.3107 0.4392 -0.0675 0.240 Uiso 1 1 calc R
C39 C 0.0305(19) 0.4133(12) -0.0578(6) 0.303(11) Uani 1 1 d U
H39A H 0.0859 0.4450 -0.0533 0.364 Uiso 1 1 calc R
H39B H -0.0349 0.4310 -0.0658 0.364 Uiso 1 1 calc R

loop_
_atom_site_aniso_label
_atom_site_aniso_U_11
_atom_site_aniso_U_22
_atom_site_aniso_U_33
_atom_site_aniso_U_23
_atom_site_aniso_U_13
_atom_site_aniso_U_12
C1 0.073(4) 0.100(5) 0.111(5) -0.015(4) 0.023(4) 0.023(4)
C2 0.037(2) 0.092(4) 0.088(4) 0.013(3) 0.012(3) 0.003(3)
C3 0.043(3) 0.110(5) 0.113(5) -0.013(4) -0.014(3) 0.018(3)
C4 0.130(7) 0.117(7) 0.141(7) -0.027(6) -0.038(6) -0.026(6)
C5 0.041(2) 0.047(3) 0.075(3) 0.005(2) -0.001(2) 0.006(2)
C6 0.042(2) 0.057(3) 0.060(3) -0.004(2) 0.005(2) 0.009(2)
C7 0.041(2) 0.051(3) 0.050(2) -0.001(2) -0.0046(19) 0.0064(19)
C8 0.0322(18) 0.051(3) 0.046(2) 0.0033(19) 0.0003(18) -0.0010(19)
C9 0.0320(19) 0.059(3) 0.048(2) -0.004(2) -0.0012(17) 0.0007(19)
C10 0.037(2) 0.074(3) 0.056(3) -0.005(2) -0.008(2) 0.002(2)
C11 0.137(7) 0.147(8) 0.125(7) 0.026(6) 0.035(6) 0.037(7)
C12 0.114(5) 0.117(6) 0.075(4) -0.019(4) 0.017(4) 0.033(5)
C13 0.121(7) 0.201(11) 0.153(9) -0.008(8) 0.048(7) -0.012(8)
C14 0.088(5) 0.187(8) 0.079(4) -0.031(5) 0.034(4) 0.002(6)
C15 0.046(2) 0.114(5) 0.051(3) -0.011(3) 0.007(2) 0.013(3)
C16 0.036(2) 0.118(5) 0.061(3) -0.005(3) 0.002(2) 0.008(3)
C17 0.0329(19) 0.097(4) 0.044(2) -0.008(3) -0.0038(18) 0.002(2)
C18 0.038(2) 0.061(3) 0.047(2) -0.002(2) -0.0036(18) 0.007(2)
C19 0.0284(18) 0.076(3) 0.056(3) -0.009(3) -0.0005(18) -0.002(2)
C20 0.044(2) 0.103(4) 0.053(3) -0.012(3) -0.007(2) 0.007(3)
C21 0.0321(18) 0.048(2) 0.042(2) 0.0016(18) -0.0057(16) -0.0038(17)
C22 0.0339(17) 0.046(2) 0.045(2) -0.0018(19) 0.0046(17) -0.0057(18)
C23 0.046(2) 0.052(3) 0.070(3) 0.006(2) -0.001(2) -0.002(2)
C24 0.063(3) 0.051(3) 0.079(3) 0.002(3) 0.000(3) -0.017(2)
C25 0.055(3) 0.041(3) 0.074(3) -0.012(2) 0.002(3) -0.007(2)
C26 0.047(2) 0.075(4) 0.045(2) -0.006(2) -0.0024(19) -0.012(2)
C27 0.0373(19) 0.052(3) 0.040(2) -0.0027(19) -0.0005(17) -0.0037(19)
C28 0.0343(18) 0.053(3) 0.0387(19) 0.008(2) -0.0028(16) 0.0013(19)
C29 0.0335(18) 0.058(3) 0.0370(19) 0.0021(19) 0.0004(16) -0.0038(19)
C30 0.047(2) 0.055(3) 0.042(2) 0.002(2) 0.0060(19) 0.004(2)
C31 0.065(3) 0.057(3) 0.053(3) -0.010(2) 0.005(2) -0.006(2)
C32 0.072(3) 0.052(3) 0.067(3) -0.006(3) 0.010(3) -0.003(3)
C33 0.088(4) 0.059(3) 0.067(3) 0.003(3) 0.001(3) 0.027(3)
C34 0.059(3) 0.062(3) 0.059(3) -0.004(2) -0.004(2) 0.010(3)
C35 0.055(2) 0.049(3) 0.047(2) 0.000(2) 0.004(2) 0.006(2)
C40 0.072(3) 0.089(4) 0.050(3) -0.009(3) -0.008(3) -0.005(3)
C41 0.066(3) 0.081(4) 0.047(2) -0.015(3) 0.002(2) -0.006(3)
C42 0.050(2) 0.059(3) 0.047(2) -0.002(2) -0.002(2) 0.003(2)
C43 0.045(2) 0.057(3) 0.040(2) -0.002(2) -0.0022(18) 0.003(2)
C44 0.048(2) 0.075(3) 0.044(2) -0.005(2) -0.0043(19) -0.004(2)
C45 0.061(3) 0.098(4) 0.052(3) -0.007(3) -0.011(2) -0.009(3)
C46 0.188(11) 0.184(11) 0.232(13) 0.070(10) -0.049(10) 0.001(10)
C47 0.088(5) 0.122(7) 0.179(9) -0.004(7) -0.038(6) -0.014(5)
C48 0.064(3) 0.074(4) 0.124(5) 0.000(4) 0.005(4) -0.003(3)
C49 0.037(2) 0.088(4) 0.102(4) -0.011(4) -0.011(3) 0.007(3)
C50 0.031(2) 0.058(3) 0.077(3) -0.002(3) -0.001(2) 0.002(2)
C51 0.039(2) 0.052(3) 0.066(3) -0.008(2) -0.007(2) 0.002(2)
C52 0.038(2) 0.052(3) 0.052(2) 0.006(2) -0.0032(19) -0.0012(19)
C53 0.0334(19) 0.050(3) 0.043(2) 0.0048(19) -0.0015(17) 0.0024(18)
C54 0.041(2) 0.060(3) 0.047(2) 0.004(2) 0.0023(19) 0.001(2)
C55 0.033(2) 0.066(3) 0.066(3) -0.001(3) 0.010(2) -0.001(2)
C56 0.0317(18) 0.052(3) 0.040(2) 0.0023(19) 0.0006(16) 0.0054(18)
C57 0.0338(17) 0.047(3) 0.041(2) 0.0003(18) -0.0063(16) 0.0052(18)
C58 0.038(2) 0.056(3) 0.060(3) 0.007(2) -0.0059(19) -0.003(2)
C59 0.057(3) 0.046(3) 0.080(3) 0.006(2) -0.013(3) 0.005(2)
C60 0.052(3) 0.052(3) 0.075(3) -0.013(3) -0.006(2) 0.014(2)
C61 0.0360(19) 0.062(3) 0.066(3) -0.009(2) -0.002(2) 0.007(2)
C62 0.0356(18) 0.051(3) 0.045(2) 0.001(2) -0.0073(18) 0.0052(18)
C63 0.0363(19) 0.053(3) 0.043(2) 0.000(2) -0.0039(17) -0.0004(18)
C64 0.0278(16) 0.061(3) 0.040(2) -0.0039(19) 0.0018(16) 0.0027(17)
C65 0.041(2) 0.055(3) 0.053(2) 0.004(2) 0.0010(19) -0.002(2)
C66 0.048(2) 0.053(3) 0.096(4) -0.002(3) 0.006(3) 0.002(2)
C67 0.065(3) 0.051(3) 0.100(4) 0.002(3) 0.008(3) 0.007(3)
C68 0.066(3) 0.056(3) 0.074(3) -0.009(3) 0.010(3) -0.021(3)
C69 0.045(2) 0.062(3) 0.067(3) 0.000(3) 0.004(2) -0.004(2)
C70 0.042(2) 0.043(2) 0.056(2) -0.003(2) 0.003(2) -0.0076(19)
N1 0.089(4) 0.182(6) 0.045(2) -0.017(3) -0.011(3) -0.003(4)
N2 0.0338(19) 0.103(4) 0.105(4) -0.024(3) -0.002(2) 0.005(2)
N3 0.0289(15) 0.049(2) 0.056(2) 0.0086(17) 0.0022(15) 0.0074(15)
N4 0.0278(15) 0.0434(19) 0.055(2) -0.0006(16) 0.0051(15) -0.0034(14)
N5 0.0352(16) 0.046(2) 0.070(2) -0.0002(19) 0.0027(17) -0.0009(16)
N6 0.063(3) 0.191(6) 0.051(3) -0.016(3) 0.010(2) 0.002(4)
N7 0.0331(18) 0.084(3) 0.085(3) -0.004(3) -0.002(2) 0.009(2)
N8 0.0283(14) 0.047(2) 0.0522(19) 0.0050(17) -0.0051(15) -0.0058(14)
N9 0.0300(15) 0.048(2) 0.0437(18) 0.0000(15) -0.0097(13) -0.0014(14)
N10 0.0429(18) 0.051(2) 0.0493(19) -0.0026(17) -0.0038(16) -0.0040(16)
O1 0.0466(16) 0.092(3) 0.0526(18) -0.0233(19) 0.0066(15) 0.0083(19)
O2 0.0350(14) 0.059(2) 0.091(2) -0.0029(18) 0.0152(16) 0.0016(15)
O3 0.0359(15) 0.104(3) 0.0504(17) -0.0178(19) -0.0082(13) 0.0003(18)
O4 0.0429(15) 0.062(2) 0.0596(18) -0.0005(16) -0.0178(14) -0.0062(15)
S1 0.0317(4) 0.0577(7) 0.0793(8) 0.0043(6) 0.0031(5) -0.0025(5)
S2 0.0388(5) 0.0619(7) 0.0555(6) -0.0029(6) -0.0069(5) 0.0071(5)
C36 0.130(7) 0.145(7) 0.075(4) -0.025(5) -0.015(4) -0.014(6)
C38 0.219(11) 0.255(13) 0.060(4) -0.028(6) -0.026(6) 0.095(11)
C37 0.170(9) 0.199(10) 0.110(6) 0.020(7) -0.011(7) -0.062(8)
C39 0.303(18) 0.333(18) 0.274(17) 0.011(15) -0.021(15) -0.035(16)

loop_
_atom_type_symbol
_atom_type_description
_atom_type_scat_dispersion_real
_atom_type_scat_dispersion_imag
_atom_type_scat_source
C C 0.0181 0.0091 'International Tables Vol C Tables 4.2.6.8 and 6.1.1.4'
H H 0.0000 0.0000 'International Tables Vol C Tables 4.2.6.8 and 6.1.1.4'
N N 0.0311 0.0180 'International Tables Vol C Tables 4.2.6.8 and 6.1.1.4'
O O 0.0492 0.0322 'International Tables Vol C Tables 4.2.6.8 and 6.1.1.4'
S S 0.3331 0.5567 'International Tables Vol C Tables 4.2.6.8 and 6.1.1.4'

loop_
_geom_angle_atom_site_label_1
_geom_angle_atom_site_label_2
_geom_angle_atom_site_label_3
_geom_angle
N7 C2 C1 112.8(5)
N7 C3 C4 113.4(7)
N7 C5 C6 123.1(5)
N7 C5 C10 119.7(5)
C6 C5 C10 117.3(4)
C7 C6 C5 120.5(5)
C6 C7 C8 123.2(5)
C9 C8 C7 115.9(4)
C9 C8 C21 122.3(4)
C7 C8 C21 121.7(4)
C8 C9 O3 123.4(4)
C8 C9 C10 122.8(4)
O3 C9 C10 113.7(4)
C9 C10 C5 120.3(5)
C11 C12 N6 108.5(8)
N6 C14 C13 109.2(8)
N6 C15 C16 122.7(5)
N6 C15 C20 121.1(5)
C16 C15 C20 116.1(5)
C17 C16 C15 122.6(4)
C16 C17 C18 122.2(4)
C19 C18 C17 114.3(4)
C19 C18 C21 122.7(4)
C17 C18 C21 122.9(4)
C20 C19 C18 124.9(4)
C20 C19 O3 113.8(4)
C18 C19 O3 121.2(4)
C19 C20 C15 119.8(4)
N8 C21 C18 113.4(4)
N8 C21 C8 103.4(3)
C18 C21 C8 110.0(3)
N8 C21 C22 105.6(3)
C18 C21 C22 111.6(3)
C8 C21 C22 112.6(3)
C27 C22 C23 118.4(4)
C27 C22 C21 120.9(4)
C23 C22 C21 120.7(4)
C24 C23 C22 119.9(5)
C25 C24 C23 120.5(5)
C26 C25 C24 120.2(5)
C25 C26 C27 121.5(4)
C22 C27 C26 119.5(4)
C22 C27 C28 120.7(4)
C26 C27 C28 119.5(4)
O4 C28 N9 121.0(4)
O4 C28 C27 124.3(4)
N9 C28 C27 114.5(3)
N10 C29 N9 119.9(4)
N10 C29 S2 117.5(3)
N9 C29 S2 122.5(3)
C35 C30 N10 114.0(4)
C35 C30 C31 120.4(4)
N10 C30 C31 125.6(4)
C32 C31 C30 119.5(5)
C33 C32 C31 119.7(5)
C32 C33 C34 122.0(5)
C33 C34 C35 117.6(5)
C30 C35 C34 120.9(5)
C30 C35 S2 111.1(4)
C34 C35 S2 128.0(4)
C41 C40 N1 120.9(5)
C41 C40 C45 118.7(5)
N1 C40 C45 120.3(5)
C40 C41 C42 121.4(5)
O1 C42 C41 115.9(4)
O1 C42 C43 122.8(4)
C41 C42 C43 121.3(4)
C44 C43 C42 115.2(4)
C44 C43 C56 123.6(4)
C42 C43 C56 121.2(4)
C43 C44 C45 124.6(5)
C44 C45 C40 118.8(5)
C46 C47 N2 98.9(11)
N2 C49 C48 113.9(6)
C51 C50 N2 120.5(5)
C51 C50 C55 118.2(4)
N2 C50 C55 121.3(5)
C52 C51 C50 120.4(5)
C51 C52 C53 121.8(4)
C54 C53 C52 117.5(4)
C54 C53 C56 121.4(4)
C52 C53 C56 120.7(4)
C53 C54 O1 123.7(4)
C53 C54 C55 121.7(4)
O1 C54 C55 114.6(4)
C50 C55 C54 120.2(4)
N3 C56 C57 109.4(3)
N3 C56 C43 111.7(4)
C57 C56 C43 110.0(3)
N3 C56 C53 102.4(3)
C57 C56 C53 113.5(4)
C43 C56 C53 109.6(3)
C62 C57 C58 118.2(4)
C62 C57 C56 119.4(4)
C58 C57 C56 122.4(4)
C59 C58 C57 120.6(4)
C60 C59 C58 120.1(5)
C59 C60 C61 120.1(5)
C62 C61 C60 119.5(4)
C61 C62 C57 121.4(4)
C61 C62 C63 117.7(4)
C57 C62 C63 120.7(4)
O2 C63 N4 122.7(4)
O2 C63 C62 121.9(4)
N4 C63 C62 115.4(3)
N5 C64 N4 122.1(3)
N5 C64 S1 116.8(3)
N4 C64 S1 121.2(3)
N5 C65 C70 115.6(4)
N5 C65 C66 126.4(4)
C70 C65 C66 118.0(4)
C67 C66 C65 119.8(5)
C66 C67 C68 121.0(5)
C69 C68 C67 119.9(5)
C70 C69 C68 119.1(4)
C69 C70 C65 122.2(4)
C69 C70 S1 129.5(4)
C65 C70 S1 108.4(3)
C40 N1 C36 120.0(6)
C40 N1 C38 121.7(6)
C36 N1 C38 118.2(6)
C50 N2 C49 121.1(5)
C50 N2 C47 119.7(6)
C49 N2 C47 116.5(5)
N4 N3 C56 112.5(3)
C63 N4 C64 122.1(3)
C63 N4 N3 121.7(3)
C64 N4 N3 115.6(3)
C64 N5 C65 110.5(3)
C15 N6 C14 121.8(5)
C15 N6 C12 119.6(5)
C14 N6 C12 118.4(5)
C5 N7 C3 122.5(5)
C5 N7 C2 120.8(5)
C3 N7 C2 116.5(4)
N9 N8 C21 112.0(3)
C28 N9 C29 123.5(3)
C28 N9 N8 118.8(3)
C29 N9 N8 116.6(3)
C29 N10 C30 109.9(4)
C42 O1 C54 118.5(3)
C9 O3 C19 119.1(3)
C70 S1 C64 88.7(2)
C29 S2 C35 87.4(2)
C37 C36 N1 115.2(9)
C39 C38 N1 93.7(17)

loop_
_geom_bond_atom_site_label_1
_geom_bond_atom_site_label_2
_geom_bond_distance
C1 C2 1.500(9)
C2 N7 1.473(7)
C3 N7 1.426(8)
C3 C4 1.497(11)
C5 N7 1.382(6)
C5 C6 1.395(7)
C5 C10 1.403(7)
C6 C7 1.368(5)
C7 C8 1.392(6)
C8 C9 1.370(6)
C8 C21 1.518(5)
C9 O3 1.367(5)
C9 C10 1.386(5)
C11 C12 1.505(11)
C12 N6 1.522(9)
C13 C14 1.531(13)
C14 N6 1.479(8)
C15 N6 1.371(7)
C15 C16 1.391(7)
C15 C20 1.428(7)
C16 C17 1.361(7)
C17 C18 1.412(5)
C18 C19 1.393(6)
C18 C21 1.514(6)
C19 C20 1.355(6)
C19 O3 1.399(5)
C21 N8 1.499(5)
C21 C22 1.523(6)
C22 C27 1.393(6)
C22 C23 1.403(6)
C23 C24 1.391(7)
C24 C25 1.363(7)
C25 C26 1.345(7)
C26 C27 1.392(6)
C27 C28 1.482(6)
C28 O4 1.199(5)
C28 N9 1.379(5)
C29 N10 1.293(5)
C29 N9 1.392(6)
C29 S2 1.733(4)
C30 C35 1.380(6)
C30 N10 1.395(6)
C30 C31 1.393(7)
C31 C32 1.380(7)
C32 C33 1.377(8)
C33 C34 1.394(8)
C34 C35 1.393(7)
C35 S2 1.738(5)
C40 C41 1.359(8)
C40 N1 1.396(7)
C40 C45 1.396(8)
C41 C42 1.399(6)
C42 O1 1.359(5)
C42 C43 1.400(6)
C43 C44 1.375(6)
C43 C56 1.517(6)
C44 C45 1.381(7)
C46 C47 1.282(15)
C47 N2 1.531(12)
C48 C49 1.531(9)
C49 N2 1.440(7)
C50 C51 1.386(7)
C50 N2 1.394(5)
C50 C55 1.397(7)
C51 C52 1.391(5)
C52 C53 1.395(6)
C53 C54 1.367(6)
C53 C56 1.517(5)
C54 O1 1.367(5)
C54 C55 1.408(6)
C56 N3 1.491(5)
C56 C57 1.509(6)
C57 C62 1.383(6)
C57 C58 1.402(7)
C58 C59 1.379(7)
C59 C60 1.383(7)
C60 C61 1.382(7)
C61 C62 1.385(6)
C62 C63 1.492(6)
C63 O2 1.229(5)
C63 N4 1.355(5)
C64 N5 1.277(5)
C64 N4 1.414(6)
C64 S1 1.756(4)
C65 N5 1.388(6)
C65 C70 1.411(6)
C65 C66 1.410(7)
C66 C67 1.344(7)
C67 C68 1.422(7)
C68 C69 1.370(7)
C69 C70 1.361(6)
C70 S1 1.747(5)
N1 C36 1.460(10)
N1 C38 1.599(14)
N3 N4 1.427(4)
N8 N9 1.446(4)
C36 C37 1.456(13)
C38 C39 1.27(2)

loop_
_geom_torsion_atom_site_label_1
_geom_torsion_atom_site_label_2
_geom_torsion_atom_site_label_3
_geom_torsion_atom_site_label_4
_geom_torsion
N7 C5 C6 C7 -177.9(5)
C10 C5 C6 C7 1.2(8)
C5 C6 C7 C8 0.1(8)
C6 C7 C8 C9 -1.9(7)
C6 C7 C8 C21 174.7(4)
C7 C8 C9 O3 178.7(4)
C21 C8 C9 O3 2.1(7)
C7 C8 C9 C10 2.5(8)
C21 C8 C9 C10 -174.1(5)
C8 C9 C10 C5 -1.3(8)
O3 C9 C10 C5 -177.8(5)
N7 C5 C10 C9 178.5(5)
C6 C5 C10 C9 -0.7(8)
N6 C15 C16 C17 -178.9(7)
C20 C15 C16 C17 -2.3(10)
C15 C16 C17 C18 -0.3(11)
C16 C17 C18 C19 2.7(9)
C16 C17 C18 C21 -176.4(5)
C17 C18 C19 C20 -2.6(9)
C21 C18 C19 C20 176.5(5)
C17 C18 C19 O3 179.2(5)
C21 C18 C19 O3 -1.8(8)
C18 C19 C20 C15 0.1(10)
O3 C19 C20 C15 178.4(5)
N6 C15 C20 C19 179.0(6)
C16 C15 C20 C19 2.4(10)
C19 C18 C21 N8 -105.3(5)
C17 C18 C21 N8 73.7(6)
C19 C18 C21 C8 9.9(6)
C17 C18 C21 C8 -171.1(5)
C19 C18 C21 C22 135.6(5)
C17 C18 C21 C22 -45.4(6)
C9 C8 C21 N8 111.3(5)
C7 C8 C21 N8 -65.1(5)
C9 C8 C21 C18 -10.1(6)
C7 C8 C21 C18 173.5(4)
C9 C8 C21 C22 -135.2(4)
C7 C8 C21 C22 48.4(5)
N8 C21 C22 C27 -26.6(5)
C18 C21 C22 C27 97.0(4)
C8 C21 C22 C27 -138.8(4)
N8 C21 C22 C23 153.4(4)
C18 C21 C22 C23 -83.0(5)
C8 C21 C22 C23 41.2(5)
C27 C22 C23 C24 2.1(7)
C21 C22 C23 C24 -177.9(4)
C22 C23 C24 C25 -0.6(8)
C23 C24 C25 C26 -1.1(8)
C24 C25 C26 C27 1.3(8)
C23 C22 C27 C26 -1.9(6)
C21 C22 C27 C26 178.1(4)
C23 C22 C27 C28 172.2(4)
C21 C22 C27 C28 -7.8(6)
C25 C26 C27 C22 0.2(7)
C25 C26 C27 C28 -174.0(4)
C22 C27 C28 O4 -160.0(4)
C26 C27 C28 O4 14.2(6)
C22 C27 C28 N9 14.1(5)
C26 C27 C28 N9 -171.7(4)
C35 C30 C31 C32 0.1(7)
N10 C30 C31 C32 178.0(4)
C30 C31 C32 C33 1.3(8)
C31 C32 C33 C34 -1.8(8)
C32 C33 C34 C35 0.9(8)
N10 C30 C35 C34 -179.2(4)
C31 C30 C35 C34 -1.1(7)
N10 C30 C35 S2 0.5(5)
C31 C30 C35 S2 178.6(4)
C33 C34 C35 C30 0.6(7)
C33 C34 C35 S2 -179.0(4)
N1 C40 C41 C42 -176.3(6)
C45 C40 C41 C42 -0.5(10)
C40 C41 C42 O1 -178.6(5)
C40 C41 C42 C43 -1.0(9)
O1 C42 C43 C44 178.9(5)
C41 C42 C43 C44 1.5(8)
O1 C42 C43 C56 0.3(8)
C41 C42 C43 C56 -177.1(5)
C42 C43 C44 C45 -0.6(9)
C56 C43 C44 C45 178.0(5)
C43 C44 C45 C40 -0.9(10)
C41 C40 C45 C44 1.4(10)
N1 C40 C45 C44 177.2(6)
N2 C50 C51 C52 -176.6(5)
C55 C50 C51 C52 1.7(8)
C50 C51 C52 C53 0.1(8)
C51 C52 C53 C54 -1.9(7)
C51 C52 C53 C56 172.2(4)
C52 C53 C54 O1 -178.1(4)
C56 C53 C54 O1 7.9(7)
C52 C53 C54 C55 1.9(7)
C56 C53 C54 C55 -172.2(4)
C51 C50 C55 C54 -1.8(8)
N2 C50 C55 C54 176.6(5)
C53 C54 C55 C50 -0.1(8)
O1 C54 C55 C50 179.9(5)
C44 C43 C56 N3 81.9(6)
C42 C43 C56 N3 -99.6(5)
C44 C43 C56 C57 -39.8(6)
C42 C43 C56 C57 138.7(5)
C44 C43 C56 C53 -165.3(5)
C42 C43 C56 C53 13.2(6)
C54 C53 C56 N3 101.6(5)
C52 C53 C56 N3 -72.3(5)
C54 C53 C56 C57 -140.5(4)
C52 C53 C56 C57 45.6(5)
C54 C53 C56 C43 -17.1(6)
C52 C53 C56 C43 169.0(4)
N3 C56 C57 C62 -27.2(5)
C43 C56 C57 C62 95.9(4)
C53 C56 C57 C62 -140.9(4)
N3 C56 C57 C58 154.6(4)
C43 C56 C57 C58 -82.3(5)
C53 C56 C57 C58 40.9(5)
C62 C57 C58 C59 1.0(6)
C56 C57 C58 C59 179.2(4)
C57 C58 C59 C60 0.4(7)
C58 C59 C60 C61 -1.6(8)
C59 C60 C61 C62 1.5(7)
C60 C61 C62 C57 -0.1(7)
C60 C61 C62 C63 -174.4(4)
C58 C57 C62 C61 -1.2(6)
C56 C57 C62 C61 -179.4(4)
C58 C57 C62 C63 173.0(4)
C56 C57 C62 C63 -5.3(6)
C61 C62 C63 O2 12.9(6)
C57 C62 C63 O2 -161.5(4)
C61 C62 C63 N4 -170.5(4)
C57 C62 C63 N4 15.1(6)
N5 C65 C66 C67 -179.7(5)
C70 C65 C66 C67 0.0(8)
C65 C66 C67 C68 1.2(10)
C66 C67 C68 C69 -1.4(10)
C67 C68 C69 C70 0.3(9)
C68 C69 C70 C65 0.9(8)
C68 C69 C70 S1 -178.8(4)
N5 C65 C70 C69 178.7(5)
C66 C65 C70 C69 -1.1(8)
N5 C65 C70 S1 -1.6(5)
C66 C65 C70 S1 178.6(4)
C41 C40 N1 C36 -6.8(11)
C45 C40 N1 C36 177.5(7)
C41 C40 N1 C38 169.9(8)
C45 C40 N1 C38 -5.8(12)
C51 C50 N2 C49 -5.9(9)
C55 C50 N2 C49 175.8(5)
C51 C50 N2 C47 -166.9(6)
C55 C50 N2 C47 14.8(9)
C48 C49 N2 C50 -80.7(7)
C48 C49 N2 C47 80.9(8)
C46 C47 N2 C50 -96.6(10)
C46 C47 N2 C49 101.6(9)
C57 C56 N3 N4 50.6(4)
C43 C56 N3 N4 -71.4(4)
C53 C56 N3 N4 171.3(3)
O2 C63 N4 C64 -1.7(6)
C62 C63 N4 C64 -178.3(4)
O2 C63 N4 N3 -172.2(4)
C62 C63 N4 N3 11.2(6)
N5 C64 N4 C63 -163.3(4)
S1 C64 N4 C63 15.2(6)
N5 C64 N4 N3 7.7(6)
S1 C64 N4 N3 -173.8(3)
C56 N3 N4 C63 -45.5(5)
C56 N3 N4 C64 143.5(4)
N4 C64 N5 C65 179.9(4)
S1 C64 N5 C65 1.3(5)
C70 C65 N5 C64 0.2(6)
C66 C65 N5 C64 180.0(5)
C16 C15 N6 C14 -4.7(12)
C20 C15 N6 C14 178.9(7)
C16 C15 N6 C12 179.8(7)
C20 C15 N6 C12 3.4(11)
C13 C14 N6 C15 86.3(10)
C13 C14 N6 C12 -98.2(9)
C11 C12 N6 C15 -85.1(9)
C11 C12 N6 C14 99.3(9)
C6 C5 N7 C3 -177.9(5)
C10 C5 N7 C3 3.0(9)
C6 C5 N7 C2 7.0(8)
C10 C5 N7 C2 -172.0(5)
C4 C3 N7 C5 -85.0(8)
C4 C3 N7 C2 90.3(7)
C1 C2 N7 C5 -96.9(6)
C1 C2 N7 C3 87.7(7)
C18 C21 N8 N9 -66.6(4)
C8 C21 N8 N9 174.3(3)
C22 C21 N8 N9 55.9(4)
O4 C28 N9 C29 -0.4(6)
C27 C28 N9 C29 -174.7(3)
O4 C28 N9 N8 -168.0(4)
C27 C28 N9 N8 17.7(5)
N10 C29 N9 C28 -175.6(4)
S2 C29 N9 C28 3.6(5)
N10 C29 N9 N8 -7.7(5)
S2 C29 N9 N8 171.5(3)
C21 N8 N9 C28 -55.6(5)
C21 N8 N9 C29 135.9(3)
N9 C29 N10 C30 -179.5(4)
S2 C29 N10 C30 1.3(5)
C35 C30 N10 C29 -1.1(5)
C31 C30 N10 C29 -179.1(4)
C41 C42 O1 C54 165.9(5)
C43 C42 O1 C54 -11.6(8)
C53 C54 O1 C42 7.6(8)
C55 C54 O1 C42 -172.4(5)
C8 C9 O3 C19 7.5(8)
C10 C9 O3 C19 -176.0(5)
C20 C19 O3 C9 174.0(5)
C18 C19 O3 C9 -7.6(8)
C69 C70 S1 C64 -178.5(5)
C65 C70 S1 C64 1.8(3)
N5 C64 S1 C70 -1.9(4)
N4 C64 S1 C70 179.5(4)
N10 C29 S2 C35 -0.9(4)
N9 C29 S2 C35 180.0(4)
C30 C35 S2 C29 0.1(3)
C34 C35 S2 C29 179.8(5)
C40 N1 C36 C37 -77.6(10)
C38 N1 C36 C37 105.6(10)
C40 N1 C38 C39 85.4(14)
C36 N1 C38 C39 -97.9(13)

loop_
_platon_squeeze_void_nr
_platon_squeeze_void_average_x
_platon_squeeze_void_average_y
_platon_squeeze_void_average_z
_platon_squeeze_void_volume
_platon_squeeze_void_count_electrons
_platon_squeeze_void_content
1 -0.028 0.248 0.000 803 213 ' '
2 0.072 0.748 0.500 803 213 ' '
